data_2005268
loop_
_publ_author_name
'Dong, S.'
'Zhang, G.'
'Chen, B.'
'Ou, Y.'
'Jai, H.'

_publ_section_title
;
 A New Energetic Material: an Azidoethylamine Salt of Triazole
;
_journal_issue 8
_journal_name_full 'Acta Crystallographica Section C'
_journal_page_first 2057
_journal_page_last 2058
_journal_paper_doi 10.1107/S0108270196004921
_journal_volume 52
_journal_year 1996
_chemical_formula_sum 'C4 H8 N8 O3'
_chemical_formula_weight 216.2
_space_group_IT_number 14
_symmetry_cell_setting monoclinic
_symmetry_space_group_name_Hall '-P 2ybc'
_symmetry_space_group_name_H-M 'P 1 21/c 1'
_atom_type_scat_source 'SHELXTL-Plus (Sheldrick, 1990)'
_cell_angle_alpha 90
_cell_angle_beta 109.24(3)
_cell_angle_gamma 90
_cell_formula_units_Z 4
_cell_length_a 11.364(2)
_cell_length_b 8.485(2)
_cell_length_c 9.868(2)
_cell_measurement_reflns_used 25
_cell_measurement_temperature 296
_cell_measurement_theta_max 13
_cell_measurement_theta_min 8
_cell_volume 898.4(4)
_diffrn_measurement_device 'Rigaku AFC-6S'
_diffrn_measurement_method \q/2\q
_diffrn_radiation_type MoK\a
_diffrn_radiation_wavelength 0.71073
_diffrn_reflns_av_R_equivalents 0.0215
_diffrn_reflns_limit_h_max 12
_diffrn_reflns_limit_h_min -13
_diffrn_reflns_limit_k_max 0
_diffrn_reflns_limit_k_min -10
_diffrn_reflns_limit_l_max 11
_diffrn_reflns_limit_l_min 0
_diffrn_reflns_number 1797
_diffrn_reflns_theta_max 25.0
_diffrn_standards_decay_% 0
_diffrn_standards_interval_count 150
_diffrn_standards_number 3
_exptl_absorpt_coefficient_mu 0.127
_exptl_absorpt_correction_type none
_exptl_crystal_colour 'pale yellow'
_exptl_crystal_density_diffrn 1.598
_exptl_crystal_density_meas 1.603
_exptl_crystal_density_method 'flotation in EtI and CCl~4~'
_exptl_crystal_description plate
_exptl_crystal_size_max 0.45
_exptl_crystal_size_mid 0.40
_exptl_crystal_size_min 0.12
_refine_diff_density_max 0.23
_refine_diff_density_min -0.26
_refine_ls_extinction_coef '\c = 0.0017(5)'
_refine_ls_extinction_method F*=F[1+0.002\cF^2^/sin(2\q)]^-1/4^
_refine_ls_goodness_of_fit_obs 1.65
_refine_ls_number_parameters 146
_refine_ls_number_reflns 790
_refine_ls_R_factor_obs 0.0501
_refine_ls_shift/esd_max 0.208
_refine_ls_structure_factor_coef F
_refine_ls_weighting_details 'w = 1/[\s^2^(F)+0.0002F^2^]'
_refine_ls_weighting_scheme calc
_refine_ls_wR_factor_obs 0.0551
_reflns_number_observed 790
_reflns_number_total 1580
_reflns_observed_criterion F>5.0\s(F)
_cod_data_source_file kh1062.cif
_cod_data_source_block kh1062a
_cod_depositor_comments
;
The following automatic conversions were performed:

'_refine_ls_weighting_scheme' value ' 1/[\s^2^(F)+0.0002F^2^]' was
changed to 'calc'. New tag '_refine_ls_weighting_details' was
created. The value of the new tag was set to 'w =
1/[\s^2^(F)+0.0002F^2^]'.

Automatic conversion script
Id: cif_fix_values 3143 2015-03-26 13:38:13Z robertas 
;
_cod_original_cell_volume 898.4(3)
_cod_original_sg_symbol_H-M 'P 21/c'
_cod_database_code 2005268

loop_
_symmetry_equiv_pos_as_xyz
x,y,z
x,1/2-y,1/2+z
-x,-y,-z
-x,1/2+y,1/2-z

loop_
_atom_site_aniso_label
_atom_site_aniso_U_11
_atom_site_aniso_U_22
_atom_site_aniso_U_33
_atom_site_aniso_U_12
_atom_site_aniso_U_13
_atom_site_aniso_U_23
N(1) .033(2) .027(2) .028(2) .004(2) .008(2) .000(2)
N(2) .044(3) .025(2) .029(2) .000(2) .006(2) .004(2)
N(3) .035(3) .035(3) .032(2) -.002(2) .005(2) -.003(2)
N(4) .033(3) .040(3) .032(3) .004(2) .004(2) -.004(2)
N(5) .035(3) .037(3) .035(3) .007(2) .007(2) .005(2)
N(6) .049(3) .047(3) .081(4) .003(3) .033(3) .000(3)
N(7) .045(3) .053(3) .056(3) -.013(3) .009(3) -.017(3)
N(8) .081(4) .090(5) .095(5) -.015(4) .049(4) -.038(4)
O(1) .040(2) .029(2) .025(2) -.002(2) .005(2) -.0050(10)
O(2) .060(3) .065(3) .041(2) -.006(2) -.006(2) -.012(2)
O(3) .064(3) .047(3) .037(2) .010(2) .008(2) .003(2)
C(1) .030(3) .030(3) .035(3) .001(2) .014(3) .001(2)
C(2) .025(3) .036(3) .027(3) .002(2) .007(2) .000(2)
C(3) .038(3) .047(4) .038(3) .004(3) .005(3) .001(3)
C(4) .036(3) .053(4) .051(3) -.003(3) .007(3) .000(3)

loop_
_atom_site_label
_atom_site_fract_x
_atom_site_fract_y
_atom_site_fract_z
_atom_site_U_iso_or_equiv
N(1) .8698(4) .0668(5) .5393(4) .029(1)
N(2) .9187(4) -0.1698(5) .6313(4) .034(2)
N(3) .8548(4) -0.1971(5) .4900(4) .035(2)
N(4) .7632(4) -.0224(6) .2950(5) .037(2)
N(5) .8306(4) .0998(6) -.0506(5) .037(2)
N(6) .5843(5) .2438(6) -.0988(6) .056(2)
N(7) .5191(5) .2833(6) -.0280(6) .053(2)
N(8) .4617(6) .3363(8) .0346(7) .084(3)
O(1) .9870(3) .0408(4) .7854(3) .033(1)
O(2) .7121(4) -0.1335(5) .2191(4) .061(2)
O(3) .7654(4) .1121(5) .2512(4) .051(2)
C(1) .9291(5) -.0132(6) .6607(5) .031(2)
C(2) .8294(4) -.0520(6) .4462(5) .030(2)
C(3) .7122(5) .0431(7) -0.1560(6) .043(2)
C(4) .6017(5) .0749(7) -0.1088(6) .048(2)
H(3A) .6992 .0962 -0.2457 .08
H(3B) .7187 -0.0683 -0.1691 .08
H(4A) .6152 .0268 -0.0168 .08
H(4B) .5287 .0304 -0.1777 .08
H(N2) .9427 -0.2602 .6821 .05
H(N5A) .855(6) .060(8) .035(8) .08
H(N5B) .825(6) .206(8) -.035(7) .08
H(N5C) .891(7) .079(8) -.077(7) .08

loop_
_geom_angle_atom_site_label_1
_geom_angle_atom_site_label_2
_geom_angle_atom_site_label_3
_geom_angle
_geom_angle_publ_flag
C(1) N(1) C(2) 100.9(4) yes
N(3) N(2) H(N2) 112.5(4) yes
N(2) N(3) C(2) 99.4(4) yes
O(2) N(4) C(2) 118.4(4) yes
N(7) N(6) C(4) 115.5(5) yes
N(1) C(1) N(2) 108.7(4) yes
N(2) C(1) O(1) 122.7(4) yes
N(1) C(2) N(4) 121.2(4) yes
N(5) C(3) C(4) 112.5(5) yes
N(3) N(2) C(1) 111.4(4) yes
C(1) N(2) H(N2) 136.0(4) yes
O(2) N(4) O(3) 124.2(4) yes
O(3) N(4) C(2) 117.4(4) yes
N(6) N(7) N(8) 172.5(7) yes
N(1) C(1) O(1) 128.7(4) yes
N(1) C(2) N(3) 119.7(4) yes
N(3) C(2) N(4) 119.1(4) yes
N(6) C(4) C(3) 110.2(5) yes

loop_
_geom_bond_atom_site_label_1
_geom_bond_atom_site_label_2
_geom_bond_distance
_geom_bond_publ_flag
N(1) C(1) 1.349(6) yes
N(2) N(3) 1.363(5) yes
N(2) H(N2) 0.908(4) yes
N(4) O(2) 1.225(6) yes
N(4) C(2) 1.455(6) yes
N(6) N(7) 1.221(9) yes
N(7) N(8) 1.130(10) yes
C(3) C(4) 1.500(9) yes
N(1) C(2) 1.339(6) yes
N(2) C(1) 1.357(6) yes
N(3) C(2) 1.305(6) yes
N(4) O(3) 1.224(6) yes
N(5) C(3) 1.484(6) yes
N(6) C(4) 1.455(8) yes
O(1) C(1) 1.275(5) yes

loop_
_geom_torsion_atom_site_label_1
_geom_torsion_atom_site_label_2
_geom_torsion_atom_site_label_3
_geom_torsion_atom_site_label_4
_geom_torsion
_geom_torsion_publ_flag
C(4) N(6) N(7) N(8) 176.9(6) yes
N(7) N(6) C(4) C(3) -162.1(5) yes
N(5) C(3) C(4) N(6) 63.6(6) yes
